data_7034345
loop_
_publ_author_name
'Wright, Luka A.'
'Hope, Eric G.'
'Solan, Gregory A.'
'Cross, Warren B.'
'Singh, Kuldip'

_publ_section_title
;
 Organo-palladium(ii) complexes bearing unsymmetrical N,N,N-pincer
 ligands: synthesis, structures and oxidatively induced coupling
 reactions.
;
_journal_issue 16
_journal_name_full 'Dalton transactions (Cambridge, England : 2003)'
_journal_page_first 7230
_journal_page_last 7241
_journal_paper_doi 10.1039/c5dt00216h
_journal_volume 44
_journal_year 2015
_chemical_formula_moiety 'C31 H33 N3 Pd'
_chemical_formula_sum 'C31 H33 N3 Pd'
_chemical_formula_weight 554.00
_chemical_name_systematic
; 
 ? 
;
_space_group_IT_number 61
_symmetry_cell_setting orthorhombic
_symmetry_space_group_name_Hall '-P 2ac 2ab'
_symmetry_space_group_name_H-M 'P b c a'
_atom_sites_solution_hydrogens geom
_atom_sites_solution_primary direct
_atom_sites_solution_secondary difmap
_audit_creation_method SHELXL-97
_audit_update_record
;
2015-01-12 deposited with the CCDC.
2015-02-24 downloaded from the CCDC.
;
_cell_angle_alpha 90.00
_cell_angle_beta 90.00
_cell_angle_gamma 90.00
_cell_formula_units_Z 8
_cell_length_a 12.118(3)
_cell_length_b 10.844(3)
_cell_length_c 40.250(10)
_cell_measurement_reflns_used 945
_cell_measurement_temperature 150(2)
_cell_measurement_theta_max 28.345
_cell_measurement_theta_min 2.571
_cell_volume 5289(2)
_computing_cell_refinement 'Bruker SMART'
_computing_data_collection 'Bruker SMART'
_computing_data_reduction 'Bruker SHELXTL'
_computing_molecular_graphics 'Bruker SHELXTL'
_computing_publication_material 'Bruker SHELXTL'
_computing_structure_refinement 'SHELXL-97 (Sheldrick, 1997)'
_computing_structure_solution 'SHELXS-97 (Sheldrick, 1990)'
_diffrn_ambient_temperature 150(2)
_diffrn_measured_fraction_theta_full 1.000
_diffrn_measured_fraction_theta_max 1.000
_diffrn_measurement_device_type 'Bruker Apex 2000 CCD area detector'
_diffrn_measurement_method 'phi and omega scans'
_diffrn_radiation_monochromator graphite
_diffrn_radiation_source 'fine-focus sealed tube'
_diffrn_radiation_type MoK\a
_diffrn_radiation_wavelength 0.71073
_diffrn_reflns_av_R_equivalents 0.0699
_diffrn_reflns_av_sigmaI/netI 0.0414
_diffrn_reflns_limit_h_max 15
_diffrn_reflns_limit_h_min -15
_diffrn_reflns_limit_k_max 13
_diffrn_reflns_limit_k_min -13
_diffrn_reflns_limit_l_max 51
_diffrn_reflns_limit_l_min -51
_diffrn_reflns_number 41613
_diffrn_reflns_theta_full 27.00
_diffrn_reflns_theta_max 27.00
_diffrn_reflns_theta_min 1.96
_exptl_absorpt_coefficient_mu 0.725
_exptl_absorpt_correction_T_max 0.831
_exptl_absorpt_correction_T_min 0.718
_exptl_absorpt_correction_type empirical
_exptl_absorpt_process_details
;
absorption correction based on 16794 reflections(SADABS);Rint 0.0676 before
correction and 0.0363 after.
;
_exptl_crystal_colour green
_exptl_crystal_density_diffrn 1.391
_exptl_crystal_density_method 'not measured'
_exptl_crystal_description block
_exptl_crystal_F_000 2288
_exptl_crystal_size_max 0.25
_exptl_crystal_size_mid 0.22
_exptl_crystal_size_min 0.10
_refine_diff_density_max 0.594
_refine_diff_density_min -0.841
_refine_diff_density_rms 0.090
_refine_ls_extinction_method none
_refine_ls_goodness_of_fit_ref 1.122
_refine_ls_hydrogen_treatment constr
_refine_ls_matrix_type full
_refine_ls_number_parameters 321
_refine_ls_number_reflns 5763
_refine_ls_number_restraints 0
_refine_ls_restrained_S_all 1.122
_refine_ls_R_factor_all 0.0569
_refine_ls_R_factor_gt 0.0431
_refine_ls_shift/su_max 0.001
_refine_ls_shift/su_mean 0.000
_refine_ls_structure_factor_coef Fsqd
_refine_ls_weighting_details 'calc w=1/[\s^2^(Fo^2^)+(0.0385P)^2^+2.6022P] where P=(Fo^2^+2Fc^2^)/3'
_refine_ls_weighting_scheme calc
_refine_ls_wR_factor_gt 0.0906
_refine_ls_wR_factor_ref 0.0955
_reflns_number_gt 4754
_reflns_number_total 5763
_reflns_threshold_expression >2sigma(I)
_cod_data_source_file c5dt00216h2.cif
_cod_data_source_block 11015
_cod_depositor_comments
;
The following automatic conversions were performed:

'_symmetry_cell_setting' value 'Orthorhombic' changed to
'orthorhombic' according to
/usr/data/users/saulius/crontab/automatic-downloads/rss-feeds/RSC/lib/dictionaries/cif_core.dic
dictionary named 'cif_core.dic' version 2.4.2 from 2011-04-26.

Automatic conversion script
Id: cif_fix_values 3105 2015-03-04 15:46:00Z robertas 

 Adding full bibliography for 7034340--7034347.cif.
;
_cod_original_sg_symbol_H-M Pbca
_cod_database_code 7034345

loop_
_symmetry_equiv_pos_as_xyz
'x, y, z'
'-x+1/2, -y, z+1/2'
'-x, y+1/2, -z+1/2'
'x+1/2, -y+1/2, -z'
'-x, -y, -z'
'x-1/2, y, -z-1/2'
'x, -y-1/2, z-1/2'
'-x-1/2, y-1/2, z'

loop_
_atom_site_label
_atom_site_type_symbol
_atom_site_fract_x
_atom_site_fract_y
_atom_site_fract_z
_atom_site_U_iso_or_equiv
_atom_site_adp_type
_atom_site_occupancy
_atom_site_symmetry_multiplicity
_atom_site_calc_flag
_atom_site_refinement_flags
Pd1 Pd 0.478573(19) 0.40663(2) 0.142734(5) 0.01863(8) Uani 1 1 d .
N1 N 0.40154(19) 0.5587(2) 0.12384(6) 0.0196(5) Uani 1 1 d .
N2 N 0.3659(2) 0.4411(2) 0.18023(6) 0.0200(5) Uani 1 1 d .
N3 N 0.5381(2) 0.2641(2) 0.16669(6) 0.0267(6) Uani 1 1 d .
H3A H 0.5974 0.2252 0.1578 0.032 Uiso 1 1 d R
C1 C 0.4366(3) 0.6272(3) 0.09513(7) 0.0211(6) Uani 1 1 d .
C2 C 0.5058(2) 0.7292(3) 0.09935(8) 0.0243(7) Uani 1 1 d .
C3 C 0.5416(3) 0.7891(3) 0.07105(8) 0.0325(8) Uani 1 1 d .
H3 H 0.5894 0.8581 0.0731 0.039 Uiso 1 1 calc R
C4 C 0.5092(3) 0.7504(3) 0.03987(9) 0.0366(9) Uani 1 1 d .
H4 H 0.5344 0.7930 0.0207 0.044 Uiso 1 1 calc R
C5 C 0.4403(3) 0.6501(3) 0.03649(8) 0.0330(8) Uani 1 1 d .
H5 H 0.4183 0.6246 0.0149 0.040 Uiso 1 1 calc R
C6 C 0.4024(3) 0.5857(3) 0.06391(7) 0.0262(7) Uani 1 1 d .
C7 C 0.3177(3) 0.5966(3) 0.14076(7) 0.0229(6) Uani 1 1 d .
C8 C 0.2536(3) 0.7111(3) 0.13263(8) 0.0318(8) Uani 1 1 d .
H8A H 0.2708 0.7373 0.1099 0.048 Uiso 1 1 calc R
H8B H 0.2738 0.7769 0.1482 0.048 Uiso 1 1 calc R
H8C H 0.1745 0.6940 0.1345 0.048 Uiso 1 1 calc R
C9 C 0.2876(2) 0.5237(3) 0.17024(7) 0.0219(6) Uani 1 1 d .
C10 C 0.1867(3) 0.5325(3) 0.18560(8) 0.0298(7) Uani 1 1 d .
H10 H 0.1339 0.5921 0.1787 0.036 Uiso 1 1 calc R
C11 C 0.1642(3) 0.4519(3) 0.21147(8) 0.0351(8) Uani 1 1 d .
H11 H 0.0940 0.4535 0.2220 0.042 Uiso 1 1 calc R
C12 C 0.2425(3) 0.3706(3) 0.22181(8) 0.0315(8) Uani 1 1 d .
H12 H 0.2264 0.3156 0.2395 0.038 Uiso 1 1 calc R
C13 C 0.3478(3) 0.3669(3) 0.20647(7) 0.0238(7) Uani 1 1 d .
C14 C 0.4349(3) 0.2851(3) 0.21898(7) 0.0269(7) Uani 1 1 d .
C15 C 0.5242(3) 0.2400(3) 0.19928(8) 0.0257(7) Uani 1 1 d .
C16 C 0.5989(3) 0.1571(3) 0.21490(8) 0.0321(8) Uani 1 1 d .
H16 H 0.6589 0.1251 0.2024 0.039 Uiso 1 1 calc R
C17 C 0.5870(3) 0.1219(3) 0.24730(9) 0.0390(9) Uani 1 1 d .
H17 H 0.6384 0.0659 0.2568 0.047 Uiso 1 1 calc R
C18 C 0.5011(3) 0.1669(3) 0.26655(9) 0.0411(10) Uani 1 1 d .
H18 H 0.4934 0.1425 0.2891 0.049 Uiso 1 1 calc R
C19 C 0.4277(3) 0.2470(3) 0.25244(8) 0.0354(8) Uani 1 1 d .
H19 H 0.3693 0.2784 0.2657 0.042 Uiso 1 1 calc R
C20 C 0.3249(3) 0.4774(3) 0.06016(8) 0.0322(8) Uani 1 1 d .
H20 H 0.3256 0.4307 0.0816 0.039 Uiso 1 1 calc R
C21 C 0.3602(3) 0.3889(3) 0.03285(9) 0.0408(9) Uani 1 1 d .
H21A H 0.3548 0.4302 0.0113 0.061 Uiso 1 1 calc R
H21B H 0.3119 0.3164 0.0330 0.061 Uiso 1 1 calc R
H21C H 0.4366 0.3629 0.0367 0.061 Uiso 1 1 calc R
C22 C 0.2068(3) 0.5211(4) 0.05416(13) 0.0629(13) Uani 1 1 d .
H22A H 0.1841 0.5758 0.0723 0.094 Uiso 1 1 calc R
H22B H 0.1574 0.4497 0.0533 0.094 Uiso 1 1 calc R
H22C H 0.2032 0.5660 0.0331 0.094 Uiso 1 1 calc R
C23 C 0.5431(3) 0.7714(3) 0.13385(8) 0.0274(7) Uani 1 1 d .
H23 H 0.4870 0.7430 0.1504 0.033 Uiso 1 1 calc R
C24 C 0.6543(3) 0.7116(4) 0.14284(9) 0.0480(10) Uani 1 1 d .
H24A H 0.6456 0.6219 0.1438 0.072 Uiso 1 1 calc R
H24B H 0.6788 0.7421 0.1645 0.072 Uiso 1 1 calc R
H24C H 0.7093 0.7328 0.1259 0.072 Uiso 1 1 calc R
C25 C 0.5519(4) 0.9113(3) 0.13634(10) 0.0517(11) Uani 1 1 d .
H25A H 0.6121 0.9403 0.1221 0.078 Uiso 1 1 calc R
H25B H 0.5668 0.9347 0.1594 0.078 Uiso 1 1 calc R
H25C H 0.4823 0.9487 0.1291 0.078 Uiso 1 1 calc R
C26 C 0.5664(3) 0.3549(3) 0.10264(7) 0.0226(6) Uani 1 1 d .
C27 C 0.5565(3) 0.2329(3) 0.09218(8) 0.0299(7) Uani 1 1 d .
H27 H 0.5120 0.1776 0.1047 0.036 Uiso 1 1 calc R
C28 C 0.6102(3) 0.1903(3) 0.06390(8) 0.0375(9) Uani 1 1 d .
H28 H 0.6018 0.1067 0.0573 0.045 Uiso 1 1 calc R
C29 C 0.6758(3) 0.2687(4) 0.04537(8) 0.0387(9) Uani 1 1 d .
H29 H 0.7128 0.2398 0.0261 0.046 Uiso 1 1 calc R
C30 C 0.6864(3) 0.3894(3) 0.05536(8) 0.0333(8) Uani 1 1 d .
H30 H 0.7312 0.4441 0.0428 0.040 Uiso 1 1 calc R
C31 C 0.6325(3) 0.4324(3) 0.08365(7) 0.0259(7) Uani 1 1 d .
H31 H 0.6411 0.5162 0.0901 0.031 Uiso 1 1 calc R

loop_
_atom_site_aniso_label
_atom_site_aniso_U_11
_atom_site_aniso_U_22
_atom_site_aniso_U_33
_atom_site_aniso_U_23
_atom_site_aniso_U_13
_atom_site_aniso_U_12
Pd1 0.01891(13) 0.01899(13) 0.01800(12) 0.00057(9) 0.00136(9) 0.00129(9)
N1 0.0188(13) 0.0191(12) 0.0209(13) -0.0019(10) -0.0009(10) 0.0014(10)
N2 0.0205(13) 0.0213(13) 0.0182(12) -0.0040(10) 0.0018(10) -0.0043(10)
N3 0.0268(15) 0.0277(15) 0.0256(14) 0.0047(11) 0.0024(11) 0.0083(11)
C1 0.0195(15) 0.0177(15) 0.0262(16) 0.0036(12) 0.0017(13) 0.0063(12)
C2 0.0226(16) 0.0216(16) 0.0287(16) 0.0006(13) 0.0029(12) 0.0049(12)
C3 0.032(2) 0.0286(18) 0.0372(19) 0.0029(15) 0.0079(15) -0.0009(14)
C4 0.041(2) 0.038(2) 0.0310(19) 0.0125(15) 0.0087(16) 0.0047(16)
C5 0.0359(19) 0.040(2) 0.0233(17) 0.0010(15) -0.0013(15) 0.0055(17)
C6 0.0268(17) 0.0275(17) 0.0243(16) -0.0021(13) -0.0002(13) 0.0028(14)
C7 0.0221(16) 0.0217(15) 0.0250(15) -0.0056(13) -0.0014(13) 0.0008(13)
C8 0.0315(19) 0.0281(17) 0.0359(18) -0.0012(15) 0.0043(15) 0.0107(14)
C9 0.0243(16) 0.0218(16) 0.0195(15) -0.0060(12) 0.0014(12) -0.0016(13)
C10 0.0231(17) 0.0318(18) 0.0346(18) -0.0094(15) 0.0049(14) 0.0018(14)
C11 0.0299(19) 0.042(2) 0.0333(19) -0.0095(16) 0.0144(15) -0.0055(16)
C12 0.037(2) 0.0318(18) 0.0258(17) -0.0026(14) 0.0097(15) -0.0091(15)
C13 0.0306(18) 0.0210(15) 0.0197(15) -0.0049(12) 0.0011(13) -0.0070(13)
C14 0.0367(18) 0.0223(16) 0.0218(16) 0.0001(13) -0.0023(14) -0.0078(14)
C15 0.0299(17) 0.0212(16) 0.0260(16) 0.0043(13) -0.0067(14) -0.0086(13)
C16 0.0328(19) 0.0273(18) 0.0363(19) 0.0047(15) -0.0068(15) -0.0053(15)
C17 0.051(2) 0.0293(19) 0.037(2) 0.0119(16) -0.0171(18) -0.0072(17)
C18 0.063(3) 0.037(2) 0.0239(18) 0.0074(15) -0.0056(17) -0.0099(19)
C19 0.048(2) 0.0323(19) 0.0260(17) 0.0013(15) 0.0010(16) -0.0086(17)
C20 0.039(2) 0.0316(18) 0.0264(17) -0.0036(14) -0.0009(15) -0.0052(15)
C21 0.049(2) 0.038(2) 0.036(2) -0.0067(16) -0.0074(17) 0.0006(17)
C22 0.031(2) 0.059(3) 0.098(4) -0.033(3) 0.001(2) -0.009(2)
C23 0.0273(18) 0.0287(17) 0.0263(16) -0.0044(14) 0.0012(13) -0.0063(14)
C24 0.041(2) 0.058(3) 0.045(2) -0.013(2) -0.0137(18) 0.004(2)
C25 0.071(3) 0.033(2) 0.051(3) -0.0114(18) 0.003(2) -0.012(2)
C26 0.0219(15) 0.0278(16) 0.0183(14) 0.0003(12) -0.0015(12) 0.0097(13)
C27 0.0328(18) 0.0284(17) 0.0286(17) 0.0009(14) 0.0013(15) 0.0051(15)
C28 0.045(2) 0.034(2) 0.0339(19) -0.0114(16) 0.0006(17) 0.0125(16)
C29 0.036(2) 0.054(2) 0.0268(17) -0.0042(17) 0.0066(15) 0.0183(18)
C30 0.0253(18) 0.049(2) 0.0253(17) 0.0093(16) 0.0045(14) 0.0074(16)
C31 0.0236(16) 0.0282(17) 0.0259(16) 0.0005(13) -0.0005(13) 0.0053(13)

loop_
_atom_type_symbol
_atom_type_description
_atom_type_scat_dispersion_real
_atom_type_scat_dispersion_imag
_atom_type_scat_source
C C 0.0033 0.0016 'International Tables Vol C Tables 4.2.6.8 and 6.1.1.4'
H H 0.0000 0.0000 'International Tables Vol C Tables 4.2.6.8 and 6.1.1.4'
N N 0.0061 0.0033 'International Tables Vol C Tables 4.2.6.8 and 6.1.1.4'
Pd Pd -0.9988 1.0072 'International Tables Vol C Tables 4.2.6.8 and 6.1.1.4'

loop_
_geom_angle_atom_site_label_1
_geom_angle_atom_site_label_2
_geom_angle_atom_site_label_3
_geom_angle
N3 Pd1 C26 88.85(11)
N3 Pd1 N1 171.38(10)
C26 Pd1 N1 99.68(11)
N3 Pd1 N2 91.51(10)
C26 Pd1 N2 169.73(11)
N1 Pd1 N2 79.88(10)
C7 N1 C1 119.4(2)
C7 N1 Pd1 114.9(2)
C1 N1 Pd1 125.58(18)
C13 N2 C9 120.7(3)
C13 N2 Pd1 124.9(2)
C9 N2 Pd1 111.23(18)
C15 N3 Pd1 125.8(2)
C15 N3 H3A 113.2
Pd1 N3 H3A 117.7
C6 C1 C2 122.8(3)
C6 C1 N1 117.9(3)
C2 C1 N1 119.2(3)
C3 C2 C1 117.4(3)
C3 C2 C23 121.0(3)
C1 C2 C23 121.6(3)
C4 C3 C2 121.2(3)
C4 C3 H3 119.4
C2 C3 H3 119.4
C5 C4 C3 120.1(3)
C5 C4 H4 119.9
C3 C4 H4 119.9
C4 C5 C6 121.3(3)
C4 C5 H5 119.3
C6 C5 H5 119.3
C5 C6 C1 117.1(3)
C5 C6 C20 121.2(3)
C1 C6 C20 121.6(3)
N1 C7 C9 116.7(3)
N1 C7 C8 123.8(3)
C9 C7 C8 119.5(3)
C7 C8 H8A 109.5
C7 C8 H8B 109.5
H8A C8 H8B 109.5
C7 C8 H8C 109.5
H8A C8 H8C 109.5
H8B C8 H8C 109.5
N2 C9 C10 122.1(3)
N2 C9 C7 114.7(3)
C10 C9 C7 123.1(3)
C9 C10 C11 118.0(3)
C9 C10 H10 121.0
C11 C10 H10 121.0
C12 C11 C10 120.1(3)
C12 C11 H11 120.0
C10 C11 H11 120.0
C11 C12 C13 120.8(3)
C11 C12 H12 119.6
C13 C12 H12 119.6
N2 C13 C12 118.2(3)
N2 C13 C14 120.9(3)
C12 C13 C14 121.0(3)
C19 C14 C15 118.5(3)
C19 C14 C13 117.4(3)
C15 C14 C13 124.2(3)
N3 C15 C16 118.2(3)
N3 C15 C14 124.7(3)
C16 C15 C14 117.0(3)
C17 C16 C15 122.1(3)
C17 C16 H16 119.0
C15 C16 H16 119.0
C16 C17 C18 121.0(3)
C16 C17 H17 119.5
C18 C17 H17 119.5
C19 C18 C17 118.7(3)
C19 C18 H18 120.7
C17 C18 H18 120.7
C18 C19 C14 122.8(4)
C18 C19 H19 118.6
C14 C19 H19 118.6
C6 C20 C21 112.8(3)
C6 C20 C22 110.9(3)
C21 C20 C22 110.2(3)
C6 C20 H20 107.6
C21 C20 H20 107.6
C22 C20 H20 107.6
C20 C21 H21A 109.5
C20 C21 H21B 109.5
H21A C21 H21B 109.5
C20 C21 H21C 109.5
H21A C21 H21C 109.5
H21B C21 H21C 109.5
C20 C22 H22A 109.5
C20 C22 H22B 109.5
H22A C22 H22B 109.5
C20 C22 H22C 109.5
H22A C22 H22C 109.5
H22B C22 H22C 109.5
C25 C23 C2 112.2(3)
C25 C23 C24 110.1(3)
C2 C23 C24 110.3(3)
C25 C23 H23 108.1
C2 C23 H23 108.1
C24 C23 H23 108.1
C23 C24 H24A 109.5
C23 C24 H24B 109.5
H24A C24 H24B 109.5
C23 C24 H24C 109.5
H24A C24 H24C 109.5
H24B C24 H24C 109.5
C23 C25 H25A 109.5
C23 C25 H25B 109.5
H25A C25 H25B 109.5
C23 C25 H25C 109.5
H25A C25 H25C 109.5
H25B C25 H25C 109.5
C31 C26 C27 117.2(3)
C31 C26 Pd1 125.2(2)
C27 C26 Pd1 117.5(2)
C28 C27 C26 121.5(3)
C28 C27 H27 119.2
C26 C27 H27 119.2
C29 C28 C27 120.4(3)
C29 C28 H28 119.8
C27 C28 H28 119.8
C30 C29 C28 118.8(3)
C30 C29 H29 120.6
C28 C29 H29 120.6
C29 C30 C31 120.9(3)
C29 C30 H30 119.5
C31 C30 H30 119.5
C26 C31 C30 121.1(3)
C26 C31 H31 119.4
C30 C31 H31 119.4

loop_
_geom_bond_atom_site_label_1
_geom_bond_atom_site_label_2
_geom_bond_distance
Pd1 N3 1.959(3)
Pd1 C26 2.013(3)
Pd1 N1 2.041(2)
Pd1 N2 2.069(2)
N1 C7 1.291(4)
N1 C1 1.438(4)
N2 C13 1.345(4)
N2 C9 1.366(4)
N3 C15 1.348(4)
N3 H3A 0.9068
C1 C6 1.398(4)
C1 C2 1.399(4)
C2 C3 1.381(4)
C2 C23 1.530(4)
C3 C4 1.380(5)
C3 H3 0.9500
C4 C5 1.378(5)
C4 H4 0.9500
C5 C6 1.384(4)
C5 H5 0.9500
C6 C20 1.511(4)
C7 C9 1.472(4)
C7 C8 1.500(4)
C8 H8A 0.9800
C8 H8B 0.9800
C8 H8C 0.9800
C9 C10 1.374(4)
C10 C11 1.386(5)
C10 H10 0.9500
C11 C12 1.361(5)
C11 H11 0.9500
C12 C13 1.418(4)
C12 H12 0.9500
C13 C14 1.468(4)
C14 C19 1.411(4)
C14 C15 1.427(5)
C15 C16 1.423(4)
C16 C17 1.366(5)
C16 H16 0.9500
C17 C18 1.387(5)
C17 H17 0.9500
C18 C19 1.367(5)
C18 H18 0.9500
C19 H19 0.9500
C20 C21 1.520(5)
C20 C22 1.527(5)
C20 H20 1.0000
C21 H21A 0.9800
C21 H21B 0.9800
C21 H21C 0.9800
C22 H22A 0.9800
C22 H22B 0.9800
C22 H22C 0.9800
C23 C25 1.524(5)
C23 C24 1.538(5)
C23 H23 1.0000
C24 H24A 0.9800
C24 H24B 0.9800
C24 H24C 0.9800
C25 H25A 0.9800
C25 H25B 0.9800
C25 H25C 0.9800
C26 C31 1.390(4)
C26 C27 1.393(4)
C27 C28 1.390(4)
C27 H27 0.9500
C28 C29 1.383(5)
C28 H28 0.9500
C29 C30 1.375(5)
C29 H29 0.9500
C30 C31 1.393(4)
C30 H30 0.9500
C31 H31 0.9500

loop_
_geom_torsion_atom_site_label_1
_geom_torsion_atom_site_label_2
_geom_torsion_atom_site_label_3
_geom_torsion_atom_site_label_4
_geom_torsion
C26 Pd1 N1 C7 163.5(2)
N2 Pd1 N1 C7 -6.1(2)
C26 Pd1 N1 C1 -19.9(2)
N2 Pd1 N1 C1 170.6(2)
N3 Pd1 N2 C13 -7.5(2)
C26 Pd1 N2 C13 84.4(6)
N1 Pd1 N2 C13 172.9(2)
N3 Pd1 N2 C9 -167.2(2)
C26 Pd1 N2 C9 -75.3(6)
N1 Pd1 N2 C9 13.13(19)
C26 Pd1 N3 C15 172.8(3)
N2 Pd1 N3 C15 -17.5(3)
C7 N1 C1 C6 -98.5(3)
Pd1 N1 C1 C6 85.0(3)
C7 N1 C1 C2 83.7(4)
Pd1 N1 C1 C2 -92.8(3)
C6 C1 C2 C3 -0.6(5)
N1 C1 C2 C3 177.1(3)
C6 C1 C2 C23 -179.1(3)
N1 C1 C2 C23 -1.4(4)
C1 C2 C3 C4 0.7(5)
C23 C2 C3 C4 179.2(3)
C2 C3 C4 C5 -0.3(5)
C3 C4 C5 C6 -0.3(5)
C4 C5 C6 C1 0.4(5)
C4 C5 C6 C20 178.7(3)
C2 C1 C6 C5 0.1(5)
N1 C1 C6 C5 -177.7(3)
C2 C1 C6 C20 -178.2(3)
N1 C1 C6 C20 4.0(4)
C1 N1 C7 C9 -178.8(3)
Pd1 N1 C7 C9 -1.9(3)
C1 N1 C7 C8 -0.9(4)
Pd1 N1 C7 C8 175.9(2)
C13 N2 C9 C10 -2.0(4)
Pd1 N2 C9 C10 158.7(2)
C13 N2 C9 C7 -178.7(2)
Pd1 N2 C9 C7 -17.9(3)
N1 C7 C9 N2 13.7(4)
C8 C7 C9 N2 -164.2(3)
N1 C7 C9 C10 -162.9(3)
C8 C7 C9 C10 19.2(4)
N2 C9 C10 C11 -1.7(5)
C7 C9 C10 C11 174.7(3)
C9 C10 C11 C12 2.6(5)
C10 C11 C12 C13 0.1(5)
C9 N2 C13 C12 4.6(4)
Pd1 N2 C13 C12 -153.4(2)
C9 N2 C13 C14 -175.0(3)
Pd1 N2 C13 C14 27.0(4)
C11 C12 C13 N2 -3.7(5)
C11 C12 C13 C14 175.9(3)
N2 C13 C14 C19 156.4(3)
C12 C13 C14 C19 -23.2(4)
N2 C13 C14 C15 -25.2(4)
C12 C13 C14 C15 155.2(3)
Pd1 N3 C15 C16 -160.6(2)
Pd1 N3 C15 C14 24.0(4)
C19 C14 C15 N3 176.7(3)
C13 C14 C15 N3 -1.8(5)
C19 C14 C15 C16 1.2(4)
C13 C14 C15 C16 -177.3(3)
N3 C15 C16 C17 -176.1(3)
C14 C15 C16 C17 -0.3(5)
C15 C16 C17 C18 -0.4(5)
C16 C17 C18 C19 0.3(5)
C17 C18 C19 C14 0.7(5)
C15 C14 C19 C18 -1.4(5)
C13 C14 C19 C18 177.2(3)
C5 C6 C20 C21 45.5(4)
C1 C6 C20 C21 -136.2(3)
C5 C6 C20 C22 -78.6(4)
C1 C6 C20 C22 99.6(4)
C3 C2 C23 C25 37.4(4)
C1 C2 C23 C25 -144.1(3)
C3 C2 C23 C24 -85.6(4)
C1 C2 C23 C24 92.8(4)
N3 Pd1 C26 C31 -132.0(3)
N1 Pd1 C26 C31 49.2(3)
N2 Pd1 C26 C31 135.8(5)
N3 Pd1 C26 C27 50.9(2)
N1 Pd1 C26 C27 -127.9(2)
N2 Pd1 C26 C27 -41.2(7)
C31 C26 C27 C28 -0.1(5)
Pd1 C26 C27 C28 177.2(3)
C26 C27 C28 C29 0.3(5)
C27 C28 C29 C30 -0.2(5)
C28 C29 C30 C31 0.1(5)
C27 C26 C31 C30 0.0(4)
Pd1 C26 C31 C30 -177.1(2)
C29 C30 C31 C26 0.0(5)
